data_6000210
loop_
_publ_author_name
'Lasocha, W.'
'Rafalskalasocha, A.'
'Schenk, H.'

_publ_section_title
;
 Crystal structure of fibrillar sodium trimolybdate hydrate by powder
 diffraction method
;
_journal_name_full 'Crystal Research and Technology'
_journal_page_first 577
_journal_page_last 584
_journal_paper_doi 10.1002/crat.2170320412
_journal_volume 32
_journal_year 1997
_chemical_formula_sum 'H6 Mo3 Na2 O13'
_space_group_name_H-M_alt 'C 1 2/m 1'
_cell_angle_alpha 90.000
_cell_angle_beta 115.417
_cell_angle_gamma 90.000
_cell_length_a 17.1790
_cell_length_b 3.7757
_cell_length_c 10.8571
_cell_volume 636.06
_cod_database_code 6000210

loop_
_atom_site_label
_atom_site_fract_x
_atom_site_fract_y
_atom_site_fract_z
? ? ? ?
